data_1548711
loop_
_publ_author_name
'Yang, Dan'
'Cheng, Zhong-Quan'
'Yang, Liu'
'Hou, Bo'
'Yang, Jing'
'Li, Xiao-Nian'
'Zi, Cheng-Ting'
'Dong, Fa-Wu'
'Liu, Zheng-Hua'
'Zhou, Jun'
'Ding, Zhong-Tao'
'Hu, Jiang-Miao'

_publ_section_title
;
 Seco-Dendrobine-Type Alkaloids and Bioactive Phenolics from Dendrobium
 findlayanum
;
_journal_name_full 'Journal of Natural Products'
_journal_paper_doi 10.1021/acs.jnatprod.7b00150
_journal_year 2018
_chemical_absolute_configuration ad
_chemical_formula_moiety 'C16 H23 N O3'
_chemical_formula_sum 'C16 H23 N O3'
_chemical_formula_weight 277.35
_chemical_name_systematic
; 
 ? 
;
_space_group_IT_number 4
_symmetry_cell_setting monoclinic
_symmetry_space_group_name_Hall 'P 2yb'
_symmetry_space_group_name_H-M 'P 1 21 1'
_atom_sites_solution_hydrogens geom
_atom_sites_solution_primary direct
_atom_sites_solution_secondary difmap
_audit_creation_method SHELXL-97
_cell_angle_alpha 90.00
_cell_angle_beta 98.3700(10)
_cell_angle_gamma 90.00
_cell_formula_units_Z 2
_cell_length_a 8.1168(3)
_cell_length_b 9.4717(3)
_cell_length_c 9.3676(3)
_cell_measurement_reflns_used 7382
_cell_measurement_temperature 100(2)
_cell_measurement_theta_max 69.00
_cell_measurement_theta_min 4.67
_cell_volume 712.51(4)
_computing_cell_refinement 'Bruker SAINT'
_computing_data_collection 'Bruker APEX2'
_computing_data_reduction 'Bruker SAINT'
_computing_molecular_graphics 'Bruker SHELXTL'
_computing_publication_material 'Bruker SHELXTL'
_computing_structure_refinement 'SHELXL-97 (Sheldrick, 2008)'
_computing_structure_solution 'SHELXS-97 (Sheldrick, 2008)'
_diffrn_ambient_temperature 100(2)
_diffrn_measured_fraction_theta_full 0.968
_diffrn_measured_fraction_theta_max 0.968
_diffrn_measurement_device_type 'Bruker APEX-II CCD'
_diffrn_measurement_method '\f and \w scans'
_diffrn_radiation_monochromator graphite
_diffrn_radiation_source 'fine-focus sealed tube'
_diffrn_radiation_type CuK\a
_diffrn_radiation_wavelength 1.54178
_diffrn_reflns_av_R_equivalents 0.0318
_diffrn_reflns_av_sigmaI/netI 0.0336
_diffrn_reflns_limit_h_max 9
_diffrn_reflns_limit_h_min -9
_diffrn_reflns_limit_k_max 11
_diffrn_reflns_limit_k_min -10
_diffrn_reflns_limit_l_max 10
_diffrn_reflns_limit_l_min -11
_diffrn_reflns_number 7212
_diffrn_reflns_theta_full 69.35
_diffrn_reflns_theta_max 69.34
_diffrn_reflns_theta_min 4.77
_exptl_absorpt_coefficient_mu 0.713
_exptl_absorpt_correction_T_max 0.6745
_exptl_absorpt_correction_T_min 0.4818
_exptl_absorpt_correction_type multi-scan
_exptl_absorpt_process_details sadabs
_exptl_crystal_colour colourless
_exptl_crystal_density_diffrn 1.293
_exptl_crystal_density_method 'not measured'
_exptl_crystal_description block
_exptl_crystal_F_000 300
_exptl_crystal_size_max 1.20
_exptl_crystal_size_mid 0.90
_exptl_crystal_size_min 0.60
_refine_diff_density_max 0.197
_refine_diff_density_min -0.320
_refine_diff_density_rms 0.073
_refine_ls_abs_structure_details 'Flack H D (1983), Acta Cryst. A39, 876-881'
_refine_ls_abs_structure_Flack 0.01(18)
_refine_ls_extinction_coef 0.294(11)
_refine_ls_extinction_expression Fc^*^=kFc[1+0.001xFc^2^\l^3^/sin(2\q)]^-1/4^
_refine_ls_extinction_method SHELXL
_refine_ls_goodness_of_fit_ref 1.123
_refine_ls_hydrogen_treatment constr
_refine_ls_matrix_type full
_refine_ls_number_parameters 187
_refine_ls_number_reflns 2138
_refine_ls_number_restraints 1
_refine_ls_restrained_S_all 1.123
_refine_ls_R_factor_all 0.0367
_refine_ls_R_factor_gt 0.0367
_refine_ls_shift/su_max 0.000
_refine_ls_shift/su_mean 0.000
_refine_ls_structure_factor_coef Fsqd
_refine_ls_weighting_details 'calc w=1/[\s^2^(Fo^2^)+(0.0577P)^2^+0.1273P] where P=(Fo^2^+2Fc^2^)/3'
_refine_ls_weighting_scheme calc
_refine_ls_wR_factor_gt 0.0922
_refine_ls_wR_factor_ref 0.0922
_reflns_number_gt 2138
_reflns_number_total 2138
_reflns_threshold_expression >2sigma(I)
_cod_data_source_file np7b00150_si_002.cif
_cod_data_source_block cu_zdc11_cu_0m
_cod_depositor_comments
;
The following automatic conversions were performed:

'_symmetry_cell_setting' value 'Monoclinic' changed to 'monoclinic'
according to
/home/data/users/saulius/crontab/automatic-downloads/rss-feeds/ACS/lib/dictionaries/cif_core.dic
dictionary named 'cif_core.dic' version 2.4.2 from 2011-04-26.

Automatic conversion script
Id: cif_fix_values 4973 2017-02-22 13:04:09Z antanas 
;
_cod_original_sg_symbol_H-M 'P 21'
_cod_database_code 1548711

loop_
_symmetry_equiv_pos_as_xyz
'x, y, z'
'-x, y+1/2, -z'

loop_
_atom_site_label
_atom_site_type_symbol
_atom_site_fract_x
_atom_site_fract_y
_atom_site_fract_z
_atom_site_U_iso_or_equiv
_atom_site_adp_type
_atom_site_occupancy
_atom_site_symmetry_multiplicity
_atom_site_calc_flag
_atom_site_refinement_flags
O3 O 0.67436(14) 0.59450(14) 0.83894(12) 0.0183(3) Uani 1 1 d .
H3 H 0.7546 0.5579 0.8050 0.027 Uiso 1 1 calc R
O2 O 0.67642(15) 0.40837(16) 0.62431(14) 0.0249(3) Uani 1 1 d .
O15 O -0.00465(14) 0.54442(16) 0.81065(13) 0.0226(3) Uani 1 1 d .
C4 C 0.38498(19) 0.61876(19) 0.77826(16) 0.0139(4) Uani 1 1 d .
C3 C 0.5295(2) 0.56335(19) 0.75183(16) 0.0145(4) Uani 1 1 d .
C5 C 0.22336(18) 0.58420(19) 0.68190(17) 0.0143(4) Uani 1 1 d .
H5 H 0.1621 0.6759 0.6681 0.017 Uiso 1 1 calc R
C15 C 0.11389(19) 0.4889(2) 0.76257(16) 0.0166(4) Uani 1 1 d .
N1 N 0.15074(17) 0.35217(18) 0.78313(14) 0.0184(4) Uani 1 1 d .
C16 C 0.0494(2) 0.2668(2) 0.8676(2) 0.0289(5) Uani 1 1 d .
H16A H -0.0311 0.3276 0.9065 0.043 Uiso 1 1 calc R
H16B H 0.1217 0.2212 0.9473 0.043 Uiso 1 1 calc R
H16C H -0.0102 0.1944 0.8056 0.043 Uiso 1 1 calc R
C2 C 0.5423(2) 0.46285(19) 0.63425(17) 0.0158(4) Uani 1 1 d .
C11 C 0.2901(2) 0.2766(2) 0.73245(18) 0.0185(4) Uani 1 1 d .
H11A H 0.2802 0.1751 0.7548 0.022 Uiso 1 1 calc R
H11B H 0.3954 0.3110 0.7882 0.022 Uiso 1 1 calc R
C9 C 0.30286(19) 0.29098(19) 0.57071(17) 0.0170(4) Uani 1 1 d .
H9 H 0.3653 0.2082 0.5395 0.020 Uiso 1 1 calc R
C1 C 0.3865(2) 0.4289(2) 0.52894(16) 0.0153(4) Uani 1 1 d .
C6 C 0.24624(19) 0.53641(19) 0.52907(15) 0.0153(4) Uani 1 1 d .
H6 H 0.2687 0.6205 0.4702 0.018 Uiso 1 1 calc R
C7 C 0.0911(2) 0.4566(2) 0.45285(18) 0.0207(4) Uani 1 1 d .
H7A H -0.0095 0.4841 0.4946 0.025 Uiso 1 1 calc R
H7B H 0.0725 0.4783 0.3483 0.025 Uiso 1 1 calc R
C8 C 0.1290(2) 0.2976(2) 0.47826(18) 0.0204(4) Uani 1 1 d .
H8A H 0.0443 0.2531 0.5298 0.025 Uiso 1 1 calc R
H8B H 0.1297 0.2481 0.3853 0.025 Uiso 1 1 calc R
C10 C 0.4367(2) 0.4141(2) 0.37750(18) 0.0215(4) Uani 1 1 d .
H10A H 0.4762 0.5054 0.3467 0.032 Uiso 1 1 calc R
H10B H 0.3401 0.3836 0.3093 0.032 Uiso 1 1 calc R
H10C H 0.5258 0.3439 0.3800 0.032 Uiso 1 1 calc R
C12 C 0.38038(19) 0.7156(2) 0.90669(17) 0.0172(4) Uani 1 1 d .
H12 H 0.4931 0.7596 0.9297 0.021 Uiso 1 1 calc R
C13 C 0.3504(2) 0.6292(2) 1.03950(17) 0.0207(4) Uani 1 1 d .
H13A H 0.2411 0.5836 1.0205 0.031 Uiso 1 1 calc R
H13B H 0.3540 0.6921 1.1230 0.031 Uiso 1 1 calc R
H13C H 0.4372 0.5570 1.0597 0.031 Uiso 1 1 calc R
C14 C 0.2544(2) 0.8360(2) 0.87735(18) 0.0212(4) Uani 1 1 d .
H14A H 0.2729 0.8863 0.7897 0.032 Uiso 1 1 calc R
H14B H 0.2683 0.9014 0.9592 0.032 Uiso 1 1 calc R
H14C H 0.1412 0.7972 0.8643 0.032 Uiso 1 1 calc R

loop_
_atom_site_aniso_label
_atom_site_aniso_U_11
_atom_site_aniso_U_22
_atom_site_aniso_U_33
_atom_site_aniso_U_23
_atom_site_aniso_U_13
_atom_site_aniso_U_12
O3 0.0074(5) 0.0272(8) 0.0203(6) -0.0037(5) 0.0017(4) 0.0009(5)
O2 0.0143(6) 0.0289(8) 0.0327(7) -0.0097(5) 0.0068(5) 0.0036(5)
O15 0.0091(6) 0.0315(9) 0.0279(6) -0.0070(5) 0.0049(4) -0.0006(5)
C4 0.0118(7) 0.0159(9) 0.0140(7) 0.0012(6) 0.0020(5) -0.0017(6)
C3 0.0107(7) 0.0186(10) 0.0141(7) 0.0039(6) 0.0018(5) -0.0010(6)
C5 0.0079(7) 0.0173(9) 0.0174(7) -0.0004(6) 0.0011(5) 0.0022(6)
C15 0.0065(7) 0.0265(11) 0.0161(7) -0.0026(6) -0.0003(5) -0.0014(6)
N1 0.0120(6) 0.0233(9) 0.0209(6) 0.0025(6) 0.0060(5) -0.0017(6)
C16 0.0250(10) 0.0313(12) 0.0334(10) 0.0047(9) 0.0147(8) -0.0050(8)
C2 0.0114(8) 0.0172(9) 0.0200(7) 0.0015(6) 0.0063(6) -0.0009(6)
C11 0.0140(8) 0.0175(9) 0.0245(8) 0.0033(7) 0.0047(6) 0.0013(7)
C9 0.0140(8) 0.0155(9) 0.0219(8) -0.0023(6) 0.0047(6) -0.0014(7)
C1 0.0146(8) 0.0159(9) 0.0158(7) -0.0022(6) 0.0038(6) -0.0001(6)
C6 0.0146(7) 0.0164(9) 0.0143(7) -0.0015(6) 0.0006(5) 0.0011(6)
C7 0.0165(8) 0.0225(11) 0.0213(8) -0.0035(7) -0.0031(6) -0.0002(7)
C8 0.0158(8) 0.0218(11) 0.0230(8) -0.0048(7) 0.0006(6) -0.0040(7)
C10 0.0253(9) 0.0220(10) 0.0185(8) -0.0046(7) 0.0081(6) -0.0027(7)
C12 0.0103(7) 0.0227(10) 0.0189(7) -0.0039(7) 0.0031(6) -0.0017(7)
C13 0.0158(7) 0.0309(11) 0.0152(8) -0.0011(6) 0.0017(6) -0.0008(7)
C14 0.0202(8) 0.0205(10) 0.0244(8) -0.0053(7) 0.0083(6) -0.0002(7)

loop_
_atom_type_symbol
_atom_type_description
_atom_type_scat_dispersion_real
_atom_type_scat_dispersion_imag
_atom_type_scat_source
C C 0.0181 0.0091 'International Tables Vol C Tables 4.2.6.8 and 6.1.1.4'
H H 0.0000 0.0000 'International Tables Vol C Tables 4.2.6.8 and 6.1.1.4'
N N 0.0311 0.0180 'International Tables Vol C Tables 4.2.6.8 and 6.1.1.4'
O O 0.0492 0.0322 'International Tables Vol C Tables 4.2.6.8 and 6.1.1.4'

loop_
_geom_angle_atom_site_label_1
_geom_angle_atom_site_label_2
_geom_angle_atom_site_label_3
_geom_angle
C3 O3 H3 109.5
C3 C4 C5 120.66(15)
C3 C4 C12 120.42(14)
C5 C4 C12 118.91(13)
C4 C3 O3 120.44(15)
C4 C3 C2 123.43(15)
O3 C3 C2 116.08(14)
C4 C5 C6 113.98(12)
C4 C5 C15 110.21(12)
C6 C5 C15 116.16(14)
C4 C5 H5 105.1
C6 C5 H5 105.1
C15 C5 H5 105.1
O15 C15 N1 121.91(16)
O15 C15 C5 117.69(17)
N1 C15 C5 120.36(14)
C15 N1 C16 118.76(16)
C15 N1 C11 126.17(14)
C16 N1 C11 115.04(16)
N1 C16 H16A 109.5
N1 C16 H16B 109.5
H16A C16 H16B 109.5
N1 C16 H16C 109.5
H16A C16 H16C 109.5
H16B C16 H16C 109.5
O2 C2 C3 119.46(15)
O2 C2 C1 121.87(15)
C3 C2 C1 118.67(14)
N1 C11 C9 116.01(13)
N1 C11 H11A 108.3
C9 C11 H11A 108.3
N1 C11 H11B 108.3
C9 C11 H11B 108.3
H11A C11 H11B 107.4
C11 C9 C8 111.60(13)
C11 C9 C1 114.72(14)
C8 C9 C1 102.84(14)
C11 C9 H9 109.1
C8 C9 H9 109.1
C1 C9 H9 109.1
C2 C1 C6 114.08(14)
C2 C1 C10 108.08(13)
C6 C1 C10 111.05(13)
C2 C1 C9 111.60(14)
C6 C1 C9 102.02(13)
C10 C1 C9 109.93(14)
C1 C6 C5 112.82(12)
C1 C6 C7 103.31(14)
C5 C6 C7 111.83(13)
C1 C6 H6 109.6
C5 C6 H6 109.6
C7 C6 H6 109.6
C8 C7 C6 105.86(13)
C8 C7 H7A 110.6
C6 C7 H7A 110.6
C8 C7 H7B 110.6
C6 C7 H7B 110.6
H7A C7 H7B 108.7
C9 C8 C7 105.66(14)
C9 C8 H8A 110.6
C7 C8 H8A 110.6
C9 C8 H8B 110.6
C7 C8 H8B 110.6
H8A C8 H8B 108.7
C1 C10 H10A 109.5
C1 C10 H10B 109.5
H10A C10 H10B 109.5
C1 C10 H10C 109.5
H10A C10 H10C 109.5
H10B C10 H10C 109.5
C4 C12 C14 113.64(13)
C4 C12 C13 110.20(15)
C14 C12 C13 111.20(13)
C4 C12 H12 107.2
C14 C12 H12 107.2
C13 C12 H12 107.2
C12 C13 H13A 109.5
C12 C13 H13B 109.5
H13A C13 H13B 109.5
C12 C13 H13C 109.5
H13A C13 H13C 109.5
H13B C13 H13C 109.5
C12 C14 H14A 109.5
C12 C14 H14B 109.5
H14A C14 H14B 109.5
C12 C14 H14C 109.5
H14A C14 H14C 109.5
H14B C14 H14C 109.5

loop_
_geom_bond_atom_site_label_1
_geom_bond_atom_site_label_2
_geom_bond_distance
O3 C3 1.363(2)
O3 H3 0.8400
O2 C2 1.221(2)
O15 C15 1.237(2)
C4 C3 1.340(2)
C4 C5 1.516(2)
C4 C12 1.517(2)
C3 C2 1.471(2)
C5 C6 1.538(2)
C5 C15 1.540(2)
C5 H5 1.0000
C15 N1 1.337(3)
N1 C16 1.465(2)
N1 C11 1.474(2)
C16 H16A 0.9800
C16 H16B 0.9800
C16 H16C 0.9800
C2 C1 1.521(2)
C11 C9 1.540(2)
C11 H11A 0.9900
C11 H11B 0.9900
C9 C8 1.546(2)
C9 C1 1.548(2)
C9 H9 1.0000
C1 C6 1.527(2)
C1 C10 1.539(2)
C6 C7 1.551(2)
C6 H6 1.0000
C7 C8 1.549(3)
C7 H7A 0.9900
C7 H7B 0.9900
C8 H8A 0.9900
C8 H8B 0.9900
C10 H10A 0.9800
C10 H10B 0.9800
C10 H10C 0.9800
C12 C14 1.530(3)
C12 C13 1.537(2)
C12 H12 1.0000
C13 H13A 0.9800
C13 H13B 0.9800
C13 H13C 0.9800
C14 H14A 0.9800
C14 H14B 0.9800
C14 H14C 0.9800

loop_
_geom_hbond_atom_site_label_D
_geom_hbond_atom_site_label_H
_geom_hbond_atom_site_label_A
_geom_hbond_distance_DH
_geom_hbond_distance_HA
_geom_hbond_distance_DA
_geom_hbond_angle_DHA
_geom_hbond_site_symmetry_A
O3 H3 O15 0.84 1.95 2.6989(16) 147.7 1_655
O3 H3 O2 0.84 2.23 2.6760(18) 113.5 .

loop_
_geom_torsion_atom_site_label_1
_geom_torsion_atom_site_label_2
_geom_torsion_atom_site_label_3
_geom_torsion_atom_site_label_4
_geom_torsion
C5 C4 C3 O3 -179.86(14)
C12 C4 C3 O3 -0.8(2)
C5 C4 C3 C2 -2.5(3)
C12 C4 C3 C2 176.59(15)
C3 C4 C5 C6 -23.3(2)
C12 C4 C5 C6 157.59(15)
C3 C4 C5 C15 109.39(17)
C12 C4 C5 C15 -69.7(2)
C4 C5 C15 O15 102.68(16)
C6 C5 C15 O15 -125.76(15)
C4 C5 C15 N1 -75.17(19)
C6 C5 C15 N1 56.39(19)
O15 C15 N1 C16 -1.3(2)
C5 C15 N1 C16 176.49(15)
O15 C15 N1 C11 -179.04(14)
C5 C15 N1 C11 -1.3(2)
C4 C3 C2 O2 -174.10(16)
O3 C3 C2 O2 3.4(2)
C4 C3 C2 C1 5.4(2)
O3 C3 C2 C1 -177.18(14)
C15 N1 C11 C9 -52.6(2)
C16 N1 C11 C9 129.54(17)
N1 C11 C9 C8 -35.4(2)
N1 C11 C9 C1 81.07(18)
O2 C2 C1 C6 -162.53(16)
C3 C2 C1 C6 18.0(2)
O2 C2 C1 C10 -38.5(2)
C3 C2 C1 C10 142.06(15)
O2 C2 C1 C9 82.49(18)
C3 C2 C1 C9 -96.96(18)
C11 C9 C1 C2 44.27(19)
C8 C9 C1 C2 165.64(13)
C11 C9 C1 C6 -77.94(16)
C8 C9 C1 C6 43.44(14)
C11 C9 C1 C10 164.17(13)
C8 C9 C1 C10 -74.45(16)
C2 C1 C6 C5 -42.3(2)
C10 C1 C6 C5 -164.72(14)
C9 C1 C6 C5 78.20(16)
C2 C1 C6 C7 -163.23(13)
C10 C1 C6 C7 74.34(17)
C9 C1 C6 C7 -42.74(15)
C4 C5 C6 C1 45.2(2)
C15 C5 C6 C1 -84.60(17)
C4 C5 C6 C7 161.13(14)
C15 C5 C6 C7 31.4(2)
C1 C6 C7 C8 25.84(17)
C5 C6 C7 C8 -95.77(16)
C11 C9 C8 C7 96.26(17)
C1 C9 C8 C7 -27.21(16)
C6 C7 C8 C9 1.11(18)
C3 C4 C12 C14 143.58(16)
C5 C4 C12 C14 -37.3(2)
C3 C4 C12 C13 -90.85(18)
C5 C4 C12 C13 88.26(18)
